data_1545877
loop_
_publ_author_name
'Stefan, Mihaela Corina'
'Dissanayake, Dushanthi'
'McCandless, Gregory T.'
'Biewer, Michael C.'

_publ_section_title
;
 Systematic variation of thiophene substituents in photochromic
 spiropyrans
;
_journal_name_full 'Photochem. Photobiol. Sci.'
_journal_paper_doi 10.1039/C7PP00057J
_journal_year 2017
_chemical_formula_moiety 'C23 H19 Br N2 O3 S'
_chemical_formula_sum 'C23 H19 Br N2 O3 S'
_chemical_formula_weight 483.37
_space_group_crystal_system monoclinic
_space_group_IT_number 14
_space_group_name_Hall '-P 2ybc'
_space_group_name_H-M_alt 'P 1 21/c 1'
_symmetry_space_group_name_Hall '-P 2ybc'
_symmetry_space_group_name_H-M 'P 1 21/c 1'
_atom_sites_solution_hydrogens geom
_audit_creation_method SHELXL-2014/7
_audit_update_record
;
2016-12-02 deposited with the CCDC.
2017-04-25 downloaded from the CCDC.
;
_cell_angle_alpha 90
_cell_angle_beta 94.660(18)
_cell_angle_gamma 90
_cell_formula_units_Z 4
_cell_length_a 19.967(7)
_cell_length_b 11.759(3)
_cell_length_c 8.670(2)
_cell_measurement_reflns_used 9908
_cell_measurement_temperature 90(2)
_cell_measurement_theta_max 30.04
_cell_measurement_theta_min 2.68
_cell_volume 2028.9(10)
_computing_cell_refinement 'Bruker SAINT'
_computing_data_collection 'Bruker APEX2'
_computing_data_reduction 'Bruker SAINT'
_computing_molecular_graphics 'ORTEP-3 for Windows (Farrugia, 2012)'
_computing_publication_material 'publCIF (Westrip, 2010)'
_computing_structure_refinement 'SHELXL-2014/7 (Sheldrick, 2014)'
_computing_structure_solution 'SHELXTL Intrinsic Phasing (Sheldrick, 2014)'
_diffrn_ambient_temperature 90(2)
_diffrn_measured_fraction_theta_full 0.999
_diffrn_measured_fraction_theta_max 0.997
_diffrn_measurement_device_type
;
Bruker Kappa D8 Quest CMOS diffractometer (with an Oxford Cryosystems cryostream
cooler)
;
_diffrn_measurement_method '\f and \w scans'
_diffrn_radiation_monochromator 'HELIOS optics'
_diffrn_radiation_type MoK\a
_diffrn_radiation_wavelength 0.71073
_diffrn_reflns_av_R_equivalents 0.0720
_diffrn_reflns_av_unetI/netI 0.0512
_diffrn_reflns_Laue_measured_fraction_full 0.999
_diffrn_reflns_Laue_measured_fraction_max 0.997
_diffrn_reflns_limit_h_max 28
_diffrn_reflns_limit_h_min -28
_diffrn_reflns_limit_k_max 16
_diffrn_reflns_limit_k_min -16
_diffrn_reflns_limit_l_max 12
_diffrn_reflns_limit_l_min -12
_diffrn_reflns_number 41789
_diffrn_reflns_point_group_measured_fraction_full 0.999
_diffrn_reflns_point_group_measured_fraction_max 0.997
_diffrn_reflns_theta_full 25.242
_diffrn_reflns_theta_max 30.627
_diffrn_reflns_theta_min 2.682
_diffrn_source 'I\mS microfocus tube'
_exptl_absorpt_coefficient_mu 2.158
_exptl_absorpt_correction_T_max 0.7461
_exptl_absorpt_correction_T_min 0.5999
_exptl_absorpt_correction_type multi-scan
_exptl_absorpt_process_details 'SADABS (Sheldrick, 2002)'
_exptl_crystal_colour yellow
_exptl_crystal_density_diffrn 1.583
_exptl_crystal_description fragment
_exptl_crystal_F_000 984
_exptl_crystal_recrystallization_method 'Re-crystallisation from solvent: ethyl acetate / hexanes'
_exptl_crystal_size_max 0.240
_exptl_crystal_size_mid 0.200
_exptl_crystal_size_min 0.040
_refine_diff_density_max 1.867
_refine_diff_density_min -2.512
_refine_diff_density_rms 0.130
_refine_ls_extinction_method none
_refine_ls_goodness_of_fit_ref 1.047
_refine_ls_hydrogen_treatment constr
_refine_ls_matrix_type full
_refine_ls_number_parameters 275
_refine_ls_number_reflns 6241
_refine_ls_number_restraints 13
_refine_ls_restrained_S_all 1.047
_refine_ls_R_factor_all 0.1058
_refine_ls_R_factor_gt 0.0803
_refine_ls_shift/su_max 0.001
_refine_ls_shift/su_mean 0.000
_refine_ls_structure_factor_coef Fsqd
_refine_ls_weighting_details 'w=1/[\s^2^(Fo^2^)+(0.0768P)^2^+9.5297P] where P=(Fo^2^+2Fc^2^)/3'
_refine_ls_weighting_scheme calc
_refine_ls_wR_factor_gt 0.1859
_refine_ls_wR_factor_ref 0.2001
_reflns_Friedel_coverage 0.000
_reflns_number_gt 4775
_reflns_number_total 6241
_reflns_threshold_expression 'I > 2\s(I)'
_cod_data_source_file c7pp00057j2.cif
_cod_data_source_block C23H19BrN2O3S_scd0686
_cod_original_cell_volume 2028.8(10)
_cod_database_code 1545877
_publcif_datablock.id {b2fc8cfe-dd04-428d-821b-7dcadae91040}

_shelx_shelxl_version_number 2014/7
_shelx_space_group_comment
;
The symmetry employed for this shelxl refinement is uniquely defined
by the following loop, which should always be used as a source of
symmetry information in preference to the above space-group names.
They are only intended as comments.
;
_shelx_estimated_absorpt_t_min 0.625
_shelx_estimated_absorpt_t_max 0.919

loop_
_space_group_symop_operation_xyz
'x, y, z'
'-x, y+1/2, -z+1/2'
'-x, -y, -z'
'x, -y-1/2, z-1/2'

loop_
_atom_site_label
_atom_site_type_symbol
_atom_site_fract_x
_atom_site_fract_y
_atom_site_fract_z
_atom_site_U_iso_or_equiv
_atom_site_adp_type
_atom_site_occupancy
_atom_site_site_symmetry_order
_atom_site_calc_flag
_atom_site_refinement_flags_posn
_atom_site_refinement_flags_adp
_atom_site_refinement_flags_occupancy
_atom_site_disorder_assembly
_atom_site_disorder_group
O1 O 0.71188(11) 0.46073(18) 0.5082(3) 0.0124(4) Uani 1 1 d . . . . .
O2 O 0.48375(13) 0.3348(2) 0.0039(3) 0.0198(5) Uani 1 1 d . . . . .
O3 O 0.51069(13) 0.1688(2) 0.0976(3) 0.0207(5) Uani 1 1 d . . . . .
N1 N 0.67755(13) 0.5909(2) 0.6952(3) 0.0096(5) Uani 1 1 d . . . . .
N2 N 0.51708(13) 0.2726(2) 0.0951(3) 0.0134(5) Uani 1 1 d . . . . .
C1 C 0.66301(15) 0.4189(3) 0.4090(4) 0.0104(5) Uani 1 1 d . . . . .
C2 C 0.65643(17) 0.3011(3) 0.4023(4) 0.0137(6) Uani 1 1 d . . . . .
H2 H 0.6850 0.2540 0.4680 0.016 Uiso 1 1 calc R U . . .
C3 C 0.60807(16) 0.2533(3) 0.2994(4) 0.0136(6) Uani 1 1 d . . . . .
H3 H 0.6029 0.1731 0.2933 0.016 Uiso 1 1 calc R U . . .
C4 C 0.56707(15) 0.3243(3) 0.2049(4) 0.0120(6) Uani 1 1 d . . . . .
C5 C 0.57366(15) 0.4419(3) 0.2081(4) 0.0111(5) Uani 1 1 d . . . . .
H5 H 0.5452 0.4882 0.1412 0.013 Uiso 1 1 calc R U . . .
C6 C 0.62235(15) 0.4906(3) 0.3104(4) 0.0107(5) Uani 1 1 d . . . . .
C7 C 0.63707(16) 0.6120(3) 0.3167(4) 0.0121(6) Uani 1 1 d . . . . .
H7 H 0.6157 0.6614 0.2413 0.014 Uiso 1 1 calc R U . . .
C8 C 0.68028(16) 0.6543(3) 0.4275(4) 0.0118(6) Uani 1 1 d . . . . .
H8 H 0.6913 0.7328 0.4252 0.014 Uiso 1 1 calc R U . . .
C9 C 0.71184(15) 0.5817(2) 0.5550(3) 0.0097(5) Uani 1 1 d . . . . .
C10 C 0.72110(15) 0.5500(3) 0.8158(3) 0.0102(5) Uani 1 1 d . . . . .
C11 C 0.70673(17) 0.5088(3) 0.9595(4) 0.0143(6) Uani 1 1 d . . . . .
H11 H 0.6618 0.5035 0.9871 0.017 Uiso 1 1 calc R U . . .
C12 C 0.76072(19) 0.4752(3) 1.0622(4) 0.0203(7) Uani 1 1 d . . . . .
H12 H 0.7521 0.4467 1.1612 0.024 Uiso 1 1 calc R U . . .
C13 C 0.82675(19) 0.4828(4) 1.0228(4) 0.0249(8) Uani 1 1 d . . . . .
C14 C 0.84002(17) 0.5242(3) 0.8774(4) 0.0204(7) Uani 1 1 d . . . . .
H14 H 0.8850 0.5305 0.8499 0.025 Uiso 1 1 calc R U . . .
C15 C 0.78719(16) 0.5557(3) 0.7745(4) 0.0130(6) Uani 1 1 d . . . . .
C16 C 0.78645(15) 0.6051(3) 0.6125(4) 0.0129(6) Uani 1 1 d . . . . .
C17 C 0.60535(16) 0.5729(3) 0.6923(4) 0.0139(6) Uani 1 1 d . . . . .
H17A H 0.5898 0.5941 0.7928 0.021 Uiso 1 1 calc R U . . .
H17B H 0.5952 0.4926 0.6714 0.021 Uiso 1 1 calc R U . . .
H17C H 0.5825 0.6200 0.6110 0.021 Uiso 1 1 calc R U . . .
C18 C 0.83636(17) 0.5514(3) 0.5103(4) 0.0191(7) Uani 1 1 d . . . . .
H18A H 0.8320 0.4684 0.5133 0.029 Uiso 1 1 calc R U . . .
H18B H 0.8822 0.5730 0.5483 0.029 Uiso 1 1 calc R U . . .
H18C H 0.8271 0.5781 0.4036 0.029 Uiso 1 1 calc R U . . .
C19 C 0.79958(18) 0.7337(3) 0.6256(4) 0.0188(7) Uani 1 1 d . . . . .
H19A H 0.8438 0.7469 0.6803 0.028 Uiso 1 1 calc R U . . .
H19B H 0.7648 0.7692 0.6831 0.028 Uiso 1 1 calc R U . . .
H19C H 0.7985 0.7670 0.5218 0.028 Uiso 1 1 calc R U . . .
C20A C 0.8880(3) 0.4663(4) 1.1327(6) 0.0185(4) Uani 0.6904(10) 1 d D . P A 1
C21A C 0.9422(3) 0.5402(5) 1.1630(6) 0.0185(4) Uani 0.6904(10) 1 d D . P A 1
H21A H 0.9451 0.6095 1.1075 0.022 Uiso 0.6904(10) 1 calc R U P A 1
C22A C 0.9896(3) 0.5103(4) 1.2720(6) 0.0185(4) Uani 0.6904(10) 1 d D . P A 1
H22A H 1.0284 0.5537 1.3036 0.022 Uiso 0.6904(10) 1 calc R U P A 1
S1A S 0.96903(18) 0.3787(4) 1.3478(3) 0.0242(5) Uani 0.6904(10) 1 d D . P A 1
C23A C 0.8975(3) 0.3730(4) 1.2241(6) 0.0185(4) Uani 0.6904(10) 1 d D . P A 1
Br1A Br 0.84332(3) 0.24450(5) 1.23291(8) 0.03192(17) Uani 0.6904(10) 1 d D . P A 1
C20B C 0.8698(5) 0.4093(9) 1.1425(13) 0.0185(4) Uani 0.3096(10) 1 d D . P A 2
C21B C 0.8598(5) 0.3090(10) 1.2212(12) 0.0185(4) Uani 0.3096(10) 1 d D . P A 2
H21B H 0.8184 0.2692 1.2069 0.022 Uiso 0.3096(10) 1 calc R U P A 2
C22B C 0.9106(5) 0.2695(9) 1.3188(13) 0.0185(4) Uani 0.3096(10) 1 d D . P A 2
H22B H 0.9103 0.2008 1.3763 0.022 Uiso 0.3096(10) 1 calc R U P A 2
S1B S 0.9767(5) 0.3663(9) 1.3210(9) 0.0242(5) Uani 0.3096(10) 1 d D . P A 2
C23B C 0.9303(5) 0.4513(8) 1.1927(12) 0.0185(4) Uani 0.3096(10) 1 d D . P A 2
Br1B Br 0.96743(8) 0.59215(12) 1.15734(17) 0.03192(17) Uani 0.3096(10) 1 d D . P A 2

loop_
_atom_site_aniso_label
_atom_site_aniso_U_11
_atom_site_aniso_U_22
_atom_site_aniso_U_33
_atom_site_aniso_U_23
_atom_site_aniso_U_13
_atom_site_aniso_U_12
O1 0.0142(10) 0.0068(9) 0.0151(11) -0.0026(8) -0.0057(8) 0.0014(8)
O2 0.0200(12) 0.0188(12) 0.0191(12) -0.0026(10) -0.0081(10) 0.0032(9)
O3 0.0176(12) 0.0151(11) 0.0281(14) -0.0055(10) -0.0067(10) -0.0031(9)
N1 0.0086(11) 0.0113(11) 0.0090(11) 0.0018(9) 0.0003(9) -0.0003(9)
N2 0.0097(11) 0.0138(12) 0.0164(13) -0.0043(10) -0.0010(10) 0.0000(9)
C1 0.0100(13) 0.0108(13) 0.0103(13) -0.0021(10) -0.0004(10) 0.0005(10)
C2 0.0169(14) 0.0090(13) 0.0143(14) -0.0008(11) -0.0036(11) 0.0016(11)
C3 0.0163(14) 0.0094(13) 0.0147(14) -0.0025(11) -0.0026(11) 0.0000(11)
C4 0.0105(13) 0.0139(13) 0.0113(13) -0.0023(11) -0.0012(10) -0.0016(11)
C5 0.0109(13) 0.0119(13) 0.0104(13) -0.0017(10) -0.0004(10) 0.0011(10)
C6 0.0110(13) 0.0095(12) 0.0115(13) 0.0007(10) 0.0014(10) 0.0010(10)
C7 0.0152(14) 0.0091(12) 0.0118(14) 0.0023(10) 0.0006(11) 0.0022(11)
C8 0.0149(14) 0.0090(12) 0.0115(14) 0.0009(10) 0.0007(11) 0.0000(11)
C9 0.0107(13) 0.0076(12) 0.0107(13) -0.0014(10) -0.0004(10) -0.0010(10)
C10 0.0117(13) 0.0091(12) 0.0092(13) -0.0038(10) -0.0025(10) 0.0008(10)
C11 0.0188(15) 0.0127(13) 0.0112(14) -0.0011(11) 0.0000(11) 0.0001(11)
C12 0.0293(19) 0.0216(16) 0.0095(14) 0.0000(12) -0.0017(13) 0.0111(14)
C13 0.0244(18) 0.037(2) 0.0119(15) -0.0093(14) -0.0079(13) 0.0197(16)
C14 0.0133(14) 0.0324(19) 0.0151(16) -0.0118(14) -0.0019(12) 0.0074(13)
C15 0.0128(14) 0.0130(13) 0.0131(14) -0.0063(11) -0.0001(11) 0.0008(11)
C16 0.0099(13) 0.0149(14) 0.0141(14) -0.0040(11) 0.0015(11) -0.0013(11)
C17 0.0099(13) 0.0158(14) 0.0157(15) 0.0027(12) -0.0004(11) -0.0003(11)
C18 0.0150(15) 0.0274(18) 0.0154(16) -0.0075(13) 0.0039(12) 0.0013(13)
C19 0.0187(16) 0.0172(15) 0.0208(17) -0.0029(12) 0.0036(13) -0.0087(12)
C20A 0.0219(11) 0.0178(11) 0.0157(10) 0.0015(9) 0.0016(8) 0.0038(9)
C21A 0.0219(11) 0.0178(11) 0.0157(10) 0.0015(9) 0.0016(8) 0.0038(9)
C22A 0.0219(11) 0.0178(11) 0.0157(10) 0.0015(9) 0.0016(8) 0.0038(9)
S1A 0.0223(10) 0.0358(12) 0.0138(12) -0.0016(9) -0.0026(8) 0.0167(7)
C23A 0.0219(11) 0.0178(11) 0.0157(10) 0.0015(9) 0.0016(8) 0.0038(9)
Br1A 0.0411(3) 0.0193(3) 0.0352(3) 0.0080(2) 0.0015(2) 0.0015(2)
C20B 0.0219(11) 0.0178(11) 0.0157(10) 0.0015(9) 0.0016(8) 0.0038(9)
C21B 0.0219(11) 0.0178(11) 0.0157(10) 0.0015(9) 0.0016(8) 0.0038(9)
C22B 0.0219(11) 0.0178(11) 0.0157(10) 0.0015(9) 0.0016(8) 0.0038(9)
S1B 0.0223(10) 0.0358(12) 0.0138(12) -0.0016(9) -0.0026(8) 0.0167(7)
C23B 0.0219(11) 0.0178(11) 0.0157(10) 0.0015(9) 0.0016(8) 0.0038(9)
Br1B 0.0411(3) 0.0193(3) 0.0352(3) 0.0080(2) 0.0015(2) 0.0015(2)

loop_
_atom_type_symbol
_atom_type_description
_atom_type_scat_dispersion_real
_atom_type_scat_dispersion_imag
_atom_type_scat_source
C C 0.0033 0.0016 'International Tables Vol C Tables 4.2.6.8 and 6.1.1.4'
H H 0.0000 0.0000 'International Tables Vol C Tables 4.2.6.8 and 6.1.1.4'
N N 0.0061 0.0033 'International Tables Vol C Tables 4.2.6.8 and 6.1.1.4'
O O 0.0106 0.0060 'International Tables Vol C Tables 4.2.6.8 and 6.1.1.4'
S S 0.1246 0.1234 'International Tables Vol C Tables 4.2.6.8 and 6.1.1.4'
Br Br -0.2901 2.4595 'International Tables Vol C Tables 4.2.6.8 and 6.1.1.4'

loop_
_geom_angle_atom_site_label_1
_geom_angle_atom_site_label_2
_geom_angle_atom_site_label_3
_geom_angle
C1 O1 C9 120.8(2)
C10 N1 C9 107.2(2)
C10 N1 C17 121.4(3)
C9 N1 C17 120.7(3)
O3 N2 O2 123.3(3)
O3 N2 C4 118.1(3)
O2 N2 C4 118.6(3)
O1 C1 C2 116.9(3)
O1 C1 C6 121.5(3)
C2 C1 C6 121.5(3)
C3 C2 C1 119.4(3)
C3 C2 H2 120.3
C1 C2 H2 120.3
C2 C3 C4 119.0(3)
C2 C3 H3 120.5
C4 C3 H3 120.5
C5 C4 C3 122.4(3)
C5 C4 N2 119.2(3)
C3 C4 N2 118.3(3)
C6 C5 C4 119.0(3)
C6 C5 H5 120.5
C4 C5 H5 120.5
C5 C6 C1 118.7(3)
C5 C6 C7 124.0(3)
C1 C6 C7 117.3(3)
C8 C7 C6 120.6(3)
C8 C7 H7 119.7
C6 C7 H7 119.7
C7 C8 C9 121.9(3)
C7 C8 H8 119.0
C9 C8 H8 119.0
N1 C9 O1 108.2(2)
N1 C9 C8 112.3(3)
O1 C9 C8 110.8(2)
N1 C9 C16 102.9(2)
O1 C9 C16 103.7(2)
C8 C9 C16 118.1(3)
C11 C10 N1 129.3(3)
C11 C10 C15 121.0(3)
N1 C10 C15 109.7(3)
C10 C11 C12 117.7(3)
C10 C11 H11 121.1
C12 C11 H11 121.1
C13 C12 C11 121.5(3)
C13 C12 H12 119.2
C11 C12 H12 119.2
C12 C13 C14 119.8(3)
C12 C13 C20A 125.1(4)
C14 C13 C20A 114.4(4)
C12 C13 C20B 106.5(5)
C14 C13 C20B 131.4(5)
C15 C14 C13 119.2(3)
C15 C14 H14 120.4
C13 C14 H14 120.4
C14 C15 C10 120.8(3)
C14 C15 C16 130.7(3)
C10 C15 C16 108.5(3)
C15 C16 C18 114.9(3)
C15 C16 C19 108.6(3)
C18 C16 C19 109.6(3)
C15 C16 C9 99.5(2)
C18 C16 C9 113.2(3)
C19 C16 C9 110.5(3)
N1 C17 H17A 109.5
N1 C17 H17B 109.5
H17A C17 H17B 109.5
N1 C17 H17C 109.5
H17A C17 H17C 109.5
H17B C17 H17C 109.5
C16 C18 H18A 109.5
C16 C18 H18B 109.5
H18A C18 H18B 109.5
C16 C18 H18C 109.5
H18A C18 H18C 109.5
H18B C18 H18C 109.5
C16 C19 H19A 109.5
C16 C19 H19B 109.5
H19A C19 H19B 109.5
C16 C19 H19C 109.5
H19A C19 H19C 109.5
H19B C19 H19C 109.5
C23A C20A C21A 108.8(5)
C23A C20A C13 122.9(5)
C21A C20A C13 128.2(4)
C22A C21A C20A 117.7(5)
C22A C21A H21A 121.1
C20A C21A H21A 121.1
C21A C22A S1A 109.1(4)
C21A C22A H22A 125.4
S1A C22A H22A 125.4
C23A S1A C22A 90.5(3)
C20A C23A S1A 113.8(4)
C20A C23A Br1A 128.6(4)
S1A C23A Br1A 117.5(3)
C23B C20B C21B 108.3(9)
C23B C20B C13 116.4(8)
C21B C20B C13 135.1(9)
C22B C21B C20B 118.1(10)
C22B C21B H21B 120.9
C20B C21B H21B 120.9
C21B C22B S1B 108.2(8)
C21B C22B H22B 125.9
S1B C22B H22B 125.9
C23B S1B C22B 90.3(6)
C20B C23B S1B 114.9(8)
C20B C23B Br1B 129.6(8)
S1B C23B Br1B 115.3(7)

loop_
_geom_bond_atom_site_label_1
_geom_bond_atom_site_label_2
_geom_bond_distance
O1 C1 1.340(4)
O1 C9 1.480(4)
O2 N2 1.231(4)
O3 N2 1.229(4)
N1 C10 1.390(4)
N1 C9 1.447(4)
N1 C17 1.455(4)
N2 C4 1.455(4)
C1 C2 1.392(4)
C1 C6 1.410(4)
C2 C3 1.380(4)
C2 H2 0.9500
C3 C4 1.389(4)
C3 H3 0.9500
C4 C5 1.388(4)
C5 C6 1.386(4)
C5 H5 0.9500
C6 C7 1.457(4)
C7 C8 1.334(4)
C7 H7 0.9500
C8 C9 1.495(4)
C8 H8 0.9500
C9 C16 1.557(4)
C10 C11 1.388(4)
C10 C15 1.397(4)
C11 C12 1.398(5)
C11 H11 0.9500
C12 C13 1.391(6)
C12 H12 0.9500
C13 C14 1.397(6)
C13 C20A 1.500(6)
C13 C20B 1.555(11)
C14 C15 1.376(5)
C14 H14 0.9500
C15 C16 1.519(5)
C16 C18 1.524(5)
C16 C19 1.537(5)
C17 H17A 0.9800
C17 H17B 0.9800
C17 H17C 0.9800
C18 H18A 0.9800
C18 H18B 0.9800
C18 H18C 0.9800
C19 H19A 0.9800
C19 H19B 0.9800
C19 H19C 0.9800
C20A C23A 1.357(7)
C20A C21A 1.397(7)
C21A C22A 1.329(7)
C21A H21A 0.9500
C22A S1A 1.743(7)
C22A H22A 0.9500
S1A C23A 1.716(6)
C23A Br1A 1.864(5)
C20B C23B 1.345(12)
C20B C21B 1.385(13)
C21B C22B 1.348(12)
C21B H21B 0.9500
C22B S1B 1.742(14)
C22B H22B 0.9500
S1B C23B 1.710(12)
C23B Br1B 1.850(10)

loop_
_geom_torsion_atom_site_label_1
_geom_torsion_atom_site_label_2
_geom_torsion_atom_site_label_3
_geom_torsion_atom_site_label_4
_geom_torsion
C9 O1 C1 C2 -163.4(3)
C9 O1 C1 C6 19.7(4)
O1 C1 C2 C3 -178.4(3)
C6 C1 C2 C3 -1.5(5)
C1 C2 C3 C4 0.0(5)
C2 C3 C4 C5 1.1(5)
C2 C3 C4 N2 179.0(3)
O3 N2 C4 C5 -177.8(3)
O2 N2 C4 C5 2.8(5)
O3 N2 C4 C3 4.3(5)
O2 N2 C4 C3 -175.1(3)
C3 C4 C5 C6 -0.7(5)
N2 C4 C5 C6 -178.5(3)
C4 C5 C6 C1 -0.7(5)
C4 C5 C6 C7 175.6(3)
O1 C1 C6 C5 178.6(3)
C2 C1 C6 C5 1.9(5)
O1 C1 C6 C7 2.0(4)
C2 C1 C6 C7 -174.7(3)
C5 C6 C7 C8 173.8(3)
C1 C6 C7 C8 -9.8(5)
C6 C7 C8 C9 -4.2(5)
C10 N1 C9 O1 75.1(3)
C17 N1 C9 O1 -69.8(3)
C10 N1 C9 C8 -162.2(2)
C17 N1 C9 C8 52.8(4)
C10 N1 C9 C16 -34.2(3)
C17 N1 C9 C16 -179.2(3)
C1 O1 C9 N1 92.6(3)
C1 O1 C9 C8 -31.0(4)
C1 O1 C9 C16 -158.6(3)
C7 C8 C9 N1 -98.0(4)
C7 C8 C9 O1 23.2(4)
C7 C8 C9 C16 142.5(3)
C9 N1 C10 C11 -158.3(3)
C17 N1 C10 C11 -13.6(5)
C9 N1 C10 C15 22.1(3)
C17 N1 C10 C15 166.8(3)
N1 C10 C11 C12 -178.4(3)
C15 C10 C11 C12 1.2(5)
C10 C11 C12 C13 0.1(5)
C11 C12 C13 C14 -0.3(6)
C11 C12 C13 C20A 170.0(4)
C11 C12 C13 C20B -164.9(5)
C12 C13 C14 C15 -0.7(6)
C20A C13 C14 C15 -172.0(4)
C20B C13 C14 C15 159.4(6)
C13 C14 C15 C10 2.0(5)
C13 C14 C15 C16 178.5(3)
C11 C10 C15 C14 -2.2(5)
N1 C10 C15 C14 177.4(3)
C11 C10 C15 C16 -179.5(3)
N1 C10 C15 C16 0.2(3)
C14 C15 C16 C18 41.8(5)
C10 C15 C16 C18 -141.4(3)
C14 C15 C16 C19 -81.4(4)
C10 C15 C16 C19 95.5(3)
C14 C15 C16 C9 163.1(3)
C10 C15 C16 C9 -20.1(3)
N1 C9 C16 C15 31.9(3)
O1 C9 C16 C15 -80.8(3)
C8 C9 C16 C15 156.2(3)
N1 C9 C16 C18 154.4(3)
O1 C9 C16 C18 41.7(3)
C8 C9 C16 C18 -81.3(4)
N1 C9 C16 C19 -82.2(3)
O1 C9 C16 C19 165.1(3)
C8 C9 C16 C19 42.1(4)
C12 C13 C20A C23A 52.6(7)
C14 C13 C20A C23A -136.7(5)
C12 C13 C20A C21A -125.5(6)
C14 C13 C20A C21A 45.2(7)
C23A C20A C21A C22A -1.9(7)
C13 C20A C21A C22A 176.4(5)
C20A C21A C22A S1A 0.8(6)
C21A C22A S1A C23A 0.5(4)
C21A C20A C23A S1A 2.2(6)
C13 C20A C23A S1A -176.2(4)
C21A C20A C23A Br1A -178.6(4)
C13 C20A C23A Br1A 2.9(8)
C22A S1A C23A C20A -1.6(4)
C22A S1A C23A Br1A 179.2(3)
C12 C13 C20B C23B -140.4(9)
C14 C13 C20B C23B 57.4(12)
C12 C13 C20B C21B 35.1(14)
C14 C13 C20B C21B -127.0(12)
C23B C20B C21B C22B -4.5(15)
C13 C20B C21B C22B 179.8(11)
C20B C21B C22B S1B 2.2(14)
C21B C22B S1B C23B 0.5(9)
C21B C20B C23B S1B 4.7(13)
C13 C20B C23B S1B -178.7(7)
C21B C20B C23B Br1B -169.2(9)
C13 C20B C23B Br1B 7.5(16)
C22B S1B C23B C20B -3.1(10)
C22B S1B C23B Br1B 171.7(7)
